data_4077672
loop_
_publ_author_name
'Weeber, Armin'
'Harder, Sjoerd'
'Brintzinger, Hans H.'
'Knoll, Konrad'

_publ_section_title
;
 Homoleptic and Heteroleptic Barium Benzyl Complexes:&#x00A0; Synthesis
 and Reactivity as Initiators for Anionic Styrene Polymerizations
;
_journal_issue 7
_journal_name_full Organometallics
_journal_page_first 1325
_journal_paper_doi 10.1021/om990705d
_journal_volume 19
_journal_year 2000
_chemical_formula_sum 'C34 H46 Ba Si2'
_chemical_formula_weight 648.23
_chemical_name_systematic
; 
 ? 
;
_space_group_IT_number 14
_symmetry_cell_setting monoclinic
_symmetry_space_group_name_Hall '-P 2ybc'
_symmetry_space_group_name_H-M 'P 1 21/c 1'
_atom_sites_solution_hydrogens geom
_atom_sites_solution_primary direct
_atom_sites_solution_secondary difmap
_audit_creation_method SHELXL
_cell_angle_alpha 90.00
_cell_angle_beta 104.555(8)
_cell_angle_gamma 90.00
_cell_formula_units_Z 4
_cell_length_a 9.5596(8)
_cell_length_b 19.739(4)
_cell_length_c 17.731(2)
_cell_measurement_reflns_used 49
_cell_measurement_temperature 243
_cell_measurement_theta_max 14.95
_cell_measurement_theta_min 4.14
_cell_volume 3238.4(8)
_computing_cell_refinement 'Siemens XSCANS'
_computing_data_collection 'Siemens XSCANS'
_computing_data_reduction 'Siemens SHELXTL'
_computing_molecular_graphics 'Siemens SHELXTL'
_computing_publication_material 'Siemens SHELXTL'
_computing_structure_refinement 'SHELXL-93 (Sheldrick, 1993)'
_computing_structure_solution 'SHELXS-86 (Sheldrick, 1990)'
_diffrn_ambient_temperature 243
_diffrn_measurement_device 'Siemens P4'
_diffrn_measurement_method '\w scans'
_diffrn_radiation_monochromator graphite
_diffrn_radiation_source 'fine-focus sealed tube'
_diffrn_radiation_type MoK\a
_diffrn_radiation_wavelength 0.71073
_diffrn_reflns_av_R_equivalents 0.0000
_diffrn_reflns_av_sigmaI/netI 0.0448
_diffrn_reflns_limit_h_max 12
_diffrn_reflns_limit_h_min 0
_diffrn_reflns_limit_k_max 25
_diffrn_reflns_limit_k_min 0
_diffrn_reflns_limit_l_max 21
_diffrn_reflns_limit_l_min -22
_diffrn_reflns_number 6623
_diffrn_reflns_theta_max 27.01
_diffrn_reflns_theta_min 2.20
_diffrn_standards_decay_% 3.2
_diffrn_standards_interval_count 97
_diffrn_standards_number 3
_exptl_absorpt_coefficient_mu 1.320
_exptl_absorpt_correction_T_max 0.7322
_exptl_absorpt_correction_T_min 0.5855
_exptl_absorpt_correction_type psi-scan
_exptl_absorpt_process_details 'XPREP, G. M. Sheldrick, University of Goettingen (1993)'
_exptl_crystal_colour yellow
_exptl_crystal_density_diffrn 1.330
_exptl_crystal_description rhombohedron
_exptl_crystal_F_000 1336
_exptl_crystal_size_max 0.3
_exptl_crystal_size_mid 0.3
_exptl_crystal_size_min 0.2
_refine_diff_density_max 0.498
_refine_diff_density_min -0.562
_refine_diff_density_rms 0.088
_refine_ls_extinction_method none
_refine_ls_goodness_of_fit_all 1.057
_refine_ls_goodness_of_fit_ref 1.090
_refine_ls_hydrogen_treatment noref
_refine_ls_matrix_type full
_refine_ls_number_parameters 334
_refine_ls_number_reflns 6612
_refine_ls_number_restraints 0
_refine_ls_restrained_S_all 1.131
_refine_ls_restrained_S_obs 1.090
_refine_ls_R_factor_all 0.0570
_refine_ls_R_factor_gt 0.0381
_refine_ls_shift/su_max 0.001
_refine_ls_shift/su_mean 0.000
_refine_ls_structure_factor_coef Fsqd
_refine_ls_weighting_details 'w=1/[\s^2^(Fo^2^)+(0.0513P)^2^+1.3729P] where P=(Fo^2^+2Fc^2^)/3'
_refine_ls_weighting_scheme calc
_refine_ls_wR_factor_all 0.1082
_refine_ls_wR_factor_ref 0.0918
_reflns_number_gt 5182
_reflns_number_total 6623
_reflns_threshold_expression >2sigma(I)
_cod_data_source_file om990705d.cif
_cod_data_source_block complex5
_cod_depositor_comments
;
The following automatic conversions were performed:

'_symmetry_cell_setting' value 'Monoclinic' changed to 'monoclinic'
according to /home/saulius/struct/CIF-dictionaries/cif_core.dic
dictionary named 'cif_core.dic' version 2.4.2 from 2011-04-26.

Automatic conversion script
Id: cif_fix_values 1715 2011-07-08 13:25:40Z adriana 

The following automatic conversions were performed:

'_refine_ls_weighting_scheme' value 'calc
w=1/[\s^2^(Fo^2^)+(0.0513P)^2^+1.3729P] where P=(Fo^2^+2Fc^2^)/3' was
changed to 'calc'. New tag '_refine_ls_weighting_details' was
created. The value of the new tag was set to
'w=1/[\s^2^(Fo^2^)+(0.0513P)^2^+1.3729P] where P=(Fo^2^+2Fc^2^)/3'.

Automatic conversion script
Id: cif_fix_values 3143 2015-03-26 13:38:13Z robertas 
;
_cod_original_sg_symbol_H-M P2(1)/c
_cod_database_code 4077672

loop_
_symmetry_equiv_pos_as_xyz
'x, y, z'
'-x, y+1/2, -z+1/2'
'-x, -y, -z'
'x, -y-1/2, z-1/2'

loop_
_atom_site_aniso_label
_atom_site_aniso_U_11
_atom_site_aniso_U_22
_atom_site_aniso_U_33
_atom_site_aniso_U_23
_atom_site_aniso_U_13
_atom_site_aniso_U_12
Ba1 0.03257(12) 0.02719(12) 0.02685(12) -0.00299(9) 0.00948(8) -0.00040(9)
Si1 0.0426(6) 0.0298(5) 0.0275(5) -0.0026(4) 0.0096(4) 0.0042(4)
Si2 0.0300(5) 0.0340(6) 0.0442(6) -0.0040(5) 0.0147(4) 0.0026(4)
C1 0.041(2) 0.032(2) 0.023(2) -0.0019(15) 0.0089(14) 0.0036(15)
C2 0.043(2) 0.042(2) 0.025(2) -0.003(2) 0.002(2) 0.004(2)
C3 0.059(3) 0.049(3) 0.027(2) 0.001(2) -0.001(2) 0.015(2)
C4 0.075(3) 0.035(2) 0.024(2) 0.006(2) 0.014(2) 0.007(2)
C5 0.055(2) 0.035(2) 0.026(2) 0.000(2) 0.016(2) -0.002(2)
C6 0.028(2) 0.028(2) 0.031(2) -0.0036(15) 0.0084(14) -0.0014(13)
C7 0.036(2) 0.030(2) 0.039(2) -0.001(2) 0.011(2) -0.0027(15)
C8 0.034(2) 0.032(2) 0.041(2) -0.008(2) 0.016(2) -0.0093(15)
C9 0.027(2) 0.036(2) 0.042(2) -0.008(2) 0.009(2) -0.0045(15)
C10 0.028(2) 0.028(2) 0.032(2) -0.0053(15) 0.0068(14) -0.0024(14)
C11 0.045(2) 0.053(3) 0.055(3) -0.011(2) 0.007(2) -0.005(2)
C12 0.072(4) 0.076(4) 0.059(3) 0.006(3) -0.004(3) 0.032(3)
C13 0.111(5) 0.043(3) 0.046(3) 0.016(2) 0.017(3) 0.011(3)
C14 0.067(3) 0.049(3) 0.059(3) -0.010(2) 0.033(3) -0.010(2)
C15 0.055(3) 0.054(3) 0.050(3) -0.002(2) 0.022(2) 0.015(2)
C16 0.073(3) 0.032(2) 0.046(3) -0.002(2) 0.012(2) -0.001(2)
C17 0.045(2) 0.031(2) 0.028(2) 0.003(2) 0.007(2) 0.005(2)
C18 0.060(3) 0.040(2) 0.042(2) 0.006(2) 0.021(2) 0.002(2)
C19 0.100(4) 0.058(3) 0.051(3) 0.017(3) 0.047(3) 0.018(3)
C20 0.120(5) 0.053(3) 0.031(2) 0.001(2) 0.026(3) 0.010(3)
C21 0.092(4) 0.064(4) 0.042(3) -0.012(3) -0.001(3) -0.008(3)
C22 0.057(3) 0.052(3) 0.037(2) -0.001(2) 0.007(2) -0.002(2)
C23 0.063(3) 0.045(3) 0.047(3) 0.013(2) 0.015(2) 0.008(2)
C24 0.054(3) 0.054(3) 0.054(3) -0.006(2) 0.032(2) -0.018(2)
C25 0.031(2) 0.046(3) 0.067(3) -0.009(2) 0.012(2) 0.001(2)
C26 0.047(2) 0.043(2) 0.032(2) 0.001(2) 0.006(2) 0.005(2)
C27 0.043(2) 0.050(3) 0.095(4) 0.015(3) 0.020(3) 0.017(2)
C28 0.057(3) 0.062(3) 0.060(3) -0.019(3) 0.031(2) -0.001(2)
C29 0.027(2) 0.044(2) 0.052(3) -0.009(2) 0.017(2) 0.000(2)
C30 0.033(2) 0.062(3) 0.061(3) -0.015(2) 0.018(2) -0.003(2)
C31 0.038(2) 0.068(4) 0.093(4) -0.033(3) 0.020(3) -0.006(2)
C32 0.054(3) 0.041(3) 0.135(6) -0.022(4) 0.029(4) -0.009(2)
C33 0.066(4) 0.050(3) 0.118(6) 0.014(4) 0.024(4) -0.007(3)
C34 0.048(3) 0.047(3) 0.069(3) -0.002(2) 0.011(2) -0.006(2)

loop_
_atom_site_label
_atom_site_type_symbol
_atom_site_fract_x
_atom_site_fract_y
_atom_site_fract_z
_atom_site_U_iso_or_equiv
_atom_site_thermal_displace_type
_atom_site_occupancy
_atom_site_calc_flag
_atom_site_refinement_flags
Ba1 Ba 0.30557(2) 0.362165(11) 0.213406(12) 0.02851(8) Uani 1 d .
Si1 Si 0.42318(12) 0.19219(5) 0.13962(6) 0.0331(2) Uani 1 d .
Si2 Si 0.12911(11) 0.49895(6) 0.32361(7) 0.0351(2) Uani 1 d .
C1 C 0.3275(4) 0.2668(2) 0.0884(2) 0.0320(8) Uani 1 d .
C2 C 0.1732(4) 0.2775(2) 0.0692(2) 0.0379(9) Uani 1 d .
C3 C 0.1443(5) 0.3435(2) 0.0400(2) 0.0470(11) Uani 1 d .
C4 C 0.2760(5) 0.3746(2) 0.0392(2) 0.0445(10) Uani 1 d .
C5 C 0.3891(5) 0.3290(2) 0.0694(2) 0.0376(9) Uani 1 d .
C6 C 0.3056(4) 0.4918(2) 0.2993(2) 0.0289(7) Uani 1 d .
C7 C 0.3460(4) 0.5136(2) 0.2308(2) 0.0347(8) Uani 1 d .
C8 C 0.4874(4) 0.4906(2) 0.2351(2) 0.0346(8) Uani 1 d .
C9 C 0.5362(4) 0.4545(2) 0.3052(2) 0.0348(8) Uani 1 d .
C10 C 0.4269(4) 0.4551(2) 0.3454(2) 0.0294(7) Uani 1 d .
C11 C 0.0606(5) 0.2258(3) 0.0751(3) 0.0520(11) Uani 1 d .
H11A H 0.1077(5) 0.1842(3) 0.0973(3) 0.078 Uiso 1 calc R
H11B H -0.0008(5) 0.2167(3) 0.0236(3) 0.078 Uiso 1 calc R
H11C H 0.0022(5) 0.2432(3) 0.1083(3) 0.078 Uiso 1 calc R
C12 C -0.0042(6) 0.3740(3) 0.0070(4) 0.073(2) Uani 1 d .
H12A H 0.0061(6) 0.4203(3) -0.0092(4) 0.109 Uiso 1 calc R
H12B H -0.0582(6) 0.3736(3) 0.0465(4) 0.109 Uiso 1 calc R
H12C H -0.0554(6) 0.3476(3) -0.0376(4) 0.109 Uiso 1 calc R
C13 C 0.2892(7) 0.4418(3) 0.0008(3) 0.067(2) Uani 1 d .
H13A H 0.3905(7) 0.4529(3) 0.0079(3) 0.100 Uiso 1 calc R
H13B H 0.2427(7) 0.4768(3) 0.0243(3) 0.100 Uiso 1 calc R
H13C H 0.2427(7) 0.4388(3) -0.0544(3) 0.100 Uiso 1 calc R
C14 C 0.5479(6) 0.3441(3) 0.0799(3) 0.0552(12) Uani 1 d .
H14A H 0.6045(6) 0.3047(3) 0.1016(3) 0.083 Uiso 1 calc R
H14B H 0.5754(6) 0.3822(3) 0.1150(3) 0.083 Uiso 1 calc R
H14C H 0.5657(6) 0.3550(3) 0.0298(3) 0.083 Uiso 1 calc R
C15 C 0.6089(5) 0.1783(3) 0.1265(3) 0.0515(11) Uani 1 d .
H15A H 0.6508(5) 0.1384(3) 0.1553(3) 0.077 Uiso 1 calc R
H15B H 0.6686(5) 0.2175(3) 0.1458(3) 0.077 Uiso 1 calc R
H15C H 0.6037(5) 0.1720(3) 0.0716(3) 0.077 Uiso 1 calc R
C16 C 0.3242(5) 0.1110(2) 0.1126(3) 0.0512(11) Uani 1 d .
H16A H 0.3801(5) 0.0741(2) 0.1415(3) 0.077 Uiso 1 calc R
H16B H 0.3096(5) 0.1031(2) 0.0572(3) 0.077 Uiso 1 calc R
H16C H 0.2312(5) 0.1135(2) 0.1251(3) 0.077 Uiso 1 calc R
C17 C 0.4402(4) 0.2087(2) 0.2467(2) 0.0353(8) Uani 1 d .
C18 C 0.3262(5) 0.1934(2) 0.2810(3) 0.0459(10) Uani 1 d .
H18A H 0.2445(5) 0.1705(2) 0.2513(3) 0.055 Uiso 1 calc R
C19 C 0.3314(7) 0.2110(3) 0.3574(3) 0.065(2) Uani 1 d .
H19A H 0.2532(7) 0.2006(3) 0.3786(3) 0.078 Uiso 1 calc R
C20 C 0.4492(7) 0.2432(3) 0.4015(3) 0.067(2) Uani 1 d .
H20A H 0.4528(7) 0.2547(3) 0.4534(3) 0.080 Uiso 1 calc R
C21 C 0.5628(7) 0.2590(3) 0.3708(3) 0.069(2) Uani 1 d .
H21A H 0.6438(7) 0.2818(3) 0.4014(3) 0.083 Uiso 1 calc R
C22 C 0.5583(5) 0.2413(3) 0.2939(3) 0.0492(11) Uani 1 d .
H22A H 0.6376(5) 0.2518(3) 0.2737(3) 0.059 Uiso 1 calc R
C23 C 0.2588(5) 0.5577(2) 0.1668(3) 0.0515(11) Uani 1 d .
H23A H 0.1651(5) 0.5668(2) 0.1766(3) 0.077 Uiso 1 calc R
H23B H 0.2456(5) 0.5347(2) 0.1172(3) 0.077 Uiso 1 calc R
H23C H 0.3093(5) 0.6001(2) 0.1654(3) 0.077 Uiso 1 calc R
C24 C 0.5791(5) 0.5098(3) 0.1806(3) 0.0506(12) Uani 1 d .
H24A H 0.5206(5) 0.5343(3) 0.1364(3) 0.076 Uiso 1 calc R
H24B H 0.6174(5) 0.4691(3) 0.1625(3) 0.076 Uiso 1 calc R
H24C H 0.6584(5) 0.5383(3) 0.2080(3) 0.076 Uiso 1 calc R
C25 C 0.6888(4) 0.4276(2) 0.3360(3) 0.0482(11) Uani 1 d .
H25A H 0.7424(4) 0.4332(2) 0.2967(3) 0.072 Uiso 1 calc R
H25B H 0.6850(4) 0.3799(2) 0.3485(3) 0.072 Uiso 1 calc R
H25C H 0.7366(4) 0.4524(2) 0.3826(3) 0.072 Uiso 1 calc R
C26 C 0.4386(5) 0.4246(2) 0.4241(2) 0.0412(9) Uani 1 d .
H26A H 0.3488(5) 0.4317(2) 0.4391(2) 0.062 Uiso 1 calc R
H26B H 0.5172(5) 0.4460(2) 0.4620(2) 0.062 Uiso 1 calc R
H26C H 0.4573(5) 0.3764(2) 0.4223(2) 0.062 Uiso 1 calc R
C27 C -0.0014(5) 0.5590(3) 0.2604(4) 0.0622(15) Uani 1 d .
H27A H -0.0908(5) 0.5597(3) 0.2769(4) 0.093 Uiso 1 calc R
H27B H -0.0211(5) 0.5442(3) 0.2066(4) 0.093 Uiso 1 calc R
H27C H 0.0400(5) 0.6041(3) 0.2651(4) 0.093 Uiso 1 calc R
C28 C 0.1381(5) 0.5253(3) 0.4261(3) 0.0568(13) Uani 1 d .
H28A H 0.0411(5) 0.5277(3) 0.4335(3) 0.085 Uiso 1 calc R
H28B H 0.1836(5) 0.5694(3) 0.4359(3) 0.085 Uiso 1 calc R
H28C H 0.1942(5) 0.4924(3) 0.4619(3) 0.085 Uiso 1 calc R
C29 C 0.0458(4) 0.4112(2) 0.3071(3) 0.0398(9) Uani 1 d .
C30 C -0.0189(4) 0.3880(3) 0.2318(3) 0.0508(12) Uani 1 d .
H30A H -0.0301(4) 0.4183(3) 0.1897(3) 0.061 Uiso 1 calc R
C31 C -0.0665(5) 0.3223(3) 0.2173(4) 0.065(2) Uani 1 d .
H31A H -0.1086(5) 0.3083(3) 0.1659(4) 0.078 Uiso 1 calc R
C32 C -0.0528(6) 0.2771(3) 0.2778(5) 0.076(2) Uani 1 d .
H32A H -0.0842(6) 0.2321(3) 0.2680(5) 0.091 Uiso 1 calc R
C33 C 0.0068(6) 0.2984(3) 0.3519(5) 0.078(2) Uani 1 d .
H33A H 0.0140(6) 0.2679(3) 0.3934(5) 0.094 Uiso 1 calc R
C34 C 0.0569(5) 0.3640(2) 0.3674(4) 0.0554(12) Uani 1 d .
H34B H 0.0990(5) 0.3771(2) 0.4192(4) 0.066 Uiso 1 calc R

loop_
_atom_type_symbol
_atom_type_description
_atom_type_scat_dispersion_real
_atom_type_scat_dispersion_imag
_atom_type_scat_source
C C 0.0033 0.0016 'International Tables Vol C Tables 4.2.6.8 and 6.1.1.4'
H H 0.0000 0.0000 'International Tables Vol C Tables 4.2.6.8 and 6.1.1.4'
Si Si 0.0817 0.0704 'International Tables Vol C Tables 4.2.6.8 and 6.1.1.4'
Ba Ba -0.3244 2.2819 'International Tables Vol C Tables 4.2.6.8 and 6.1.1.4'

loop_
_geom_angle_atom_site_label_1
_geom_angle_atom_site_label_2
_geom_angle_atom_site_label_3
_geom_angle
C5 Ba1 C1 28.24(11)
C5 Ba1 C10 133.30(11)
C1 Ba1 C10 153.77(10)
C5 Ba1 C6 132.22(11)
C1 Ba1 C6 160.05(10)
C10 Ba1 C6 27.95(10)
C5 Ba1 C9 106.46(11)
C1 Ba1 C9 127.71(10)
C10 Ba1 C9 27.22(10)
C6 Ba1 C9 45.27(10)
C5 Ba1 C7 104.71(11)
C1 Ba1 C7 132.49(10)
C10 Ba1 C7 45.09(11)
C6 Ba1 C7 27.60(10)
C9 Ba1 C7 44.50(11)
C5 Ba1 C4 27.15(12)
C1 Ba1 C4 45.19(11)
C10 Ba1 C4 132.00(11)
C6 Ba1 C4 116.00(11)
C9 Ba1 C4 111.68(12)
C7 Ba1 C4 90.03(11)
C5 Ba1 C8 91.40(11)
C1 Ba1 C8 118.65(10)
C10 Ba1 C8 44.64(10)
C6 Ba1 C8 45.00(9)
C9 Ba1 C8 26.87(11)
C7 Ba1 C8 26.90(10)
C4 Ba1 C8 88.03(12)
C5 Ba1 C2 45.14(11)
C1 Ba1 C2 27.75(10)
C10 Ba1 C2 175.10(11)
C6 Ba1 C2 147.80(10)
C9 Ba1 C2 151.59(11)
C7 Ba1 C2 130.03(11)
C4 Ba1 C2 43.91(12)
C8 Ba1 C2 131.75(11)
C5 Ba1 C3 44.42(12)
C1 Ba1 C3 44.82(11)
C10 Ba1 C3 148.71(12)
C6 Ba1 C3 123.12(11)
C9 Ba1 C3 136.43(13)
C7 Ba1 C3 103.77(12)
C4 Ba1 C3 26.43(13)
C8 Ba1 C3 110.54(12)
C2 Ba1 C3 26.39(12)
C5 Ba1 C30 126.84(12)
C1 Ba1 C30 115.22(11)
C10 Ba1 C30 91.00(11)
C6 Ba1 C30 71.94(11)
C9 Ba1 C30 116.16(11)
C7 Ba1 C30 86.26(12)
C4 Ba1 C30 104.04(13)
C8 Ba1 C30 112.76(12)
C2 Ba1 C30 87.98(11)
C3 Ba1 C30 82.44(13)
C5 Ba1 C17 76.74(11)
C1 Ba1 C17 56.60(10)
C10 Ba1 C17 111.69(10)
C6 Ba1 C17 138.62(10)
C9 Ba1 C17 105.11(11)
C7 Ba1 C17 149.29(10)
C4 Ba1 C17 100.91(10)
C8 Ba1 C17 124.02(10)
C2 Ba1 C17 72.96(10)
C3 Ba1 C17 98.26(11)
C30 Ba1 C17 117.97(12)
C1 Si1 C16 113.8(2)
C1 Si1 C15 115.1(2)
C16 Si1 C15 106.3(2)
C1 Si1 C17 105.2(2)
C16 Si1 C17 108.4(2)
C15 Si1 C17 107.8(2)
C6 Si2 C28 115.2(2)
C6 Si2 C27 114.7(2)
C28 Si2 C27 105.4(3)
C6 Si2 C29 105.5(2)
C28 Si2 C29 108.6(2)
C27 Si2 C29 107.1(2)
C5 C1 C2 106.0(3)
C5 C1 Si1 127.9(3)
C2 C1 Si1 125.6(3)
C5 C1 Ba1 75.1(2)
C2 C1 Ba1 79.8(2)
Si1 C1 Ba1 104.99(15)
C3 C2 C1 108.5(4)
C3 C2 C11 125.2(4)
C1 C2 C11 126.2(4)
C3 C2 Ba1 78.6(2)
C1 C2 Ba1 72.4(2)
C11 C2 Ba1 117.8(3)
C2 C3 C4 108.4(4)
C2 C3 C12 126.1(5)
C4 C3 C12 125.3(5)
C2 C3 Ba1 75.0(2)
C4 C3 Ba1 74.5(2)
C12 C3 Ba1 121.3(3)
C3 C4 C5 108.8(4)
C3 C4 C13 124.4(5)
C5 C4 C13 126.2(5)
C3 C4 Ba1 79.0(2)
C5 C4 Ba1 72.3(2)
C13 C4 Ba1 122.1(3)
C4 C5 C1 108.3(4)
C4 C5 C14 125.0(4)
C1 C5 C14 126.7(4)
C4 C5 Ba1 80.6(2)
C1 C5 Ba1 76.7(2)
C14 C5 Ba1 109.5(3)
C7 C6 C10 106.5(3)
C7 C6 Si2 129.2(3)
C10 C6 Si2 124.0(3)
C7 C6 Ba1 77.8(2)
C10 C6 Ba1 75.7(2)
Si2 C6 Ba1 107.58(15)
C8 C7 C6 108.4(3)
C8 C7 C23 124.7(4)
C6 C7 C23 126.7(4)
C8 C7 Ba1 77.4(2)
C6 C7 Ba1 74.6(2)
C23 C7 Ba1 117.6(3)
C9 C8 C7 108.2(3)
C9 C8 C24 125.2(4)
C7 C8 C24 126.0(4)
C9 C8 Ba1 75.1(2)
C7 C8 Ba1 75.7(2)
C24 C8 Ba1 122.3(3)
C10 C9 C8 108.7(3)
C10 C9 C25 126.1(4)
C8 C9 C25 124.8(4)
C10 C9 Ba1 75.0(2)
C8 C9 Ba1 78.1(2)
C25 C9 Ba1 119.4(3)
C9 C10 C6 108.2(3)
C9 C10 C26 125.4(3)
C6 C10 C26 126.4(3)
C9 C10 Ba1 77.7(2)
C6 C10 Ba1 76.3(2)
C26 C10 Ba1 114.2(2)
C22 C17 C18 116.2(4)
C22 C17 Si1 122.6(3)
C18 C17 Si1 121.0(3)
C22 C17 Ba1 84.5(3)
C18 C17 Ba1 88.0(2)
Si1 C17 Ba1 92.72(14)
C19 C18 C17 121.7(5)
C20 C19 C18 120.0(5)
C19 C20 C21 120.3(5)
C20 C21 C22 119.9(5)
C17 C22 C21 121.8(5)
C17 C22 Ba1 72.0(3)
C21 C22 Ba1 94.5(3)
C30 C29 C34 116.2(4)
C30 C29 Si2 120.9(4)
C34 C29 Si2 122.7(4)
C31 C30 C29 122.1(6)
C31 C30 Ba1 96.5(3)
C29 C30 Ba1 86.8(2)
C30 C31 C32 120.2(6)
C33 C32 C31 119.1(5)
C32 C33 C34 121.5(6)
C33 C34 C29 120.9(6)

loop_
_geom_bond_atom_site_label_1
_geom_bond_atom_site_label_2
_geom_bond_distance
Ba1 C5 2.934(4)
Ba1 C1 2.955(4)
Ba1 C10 2.970(4)
Ba1 C6 2.978(4)
Ba1 C9 3.005(4)
Ba1 C7 3.020(4)
Ba1 C4 3.039(4)
Ba1 C8 3.042(4)
Ba1 C2 3.051(4)
Ba1 C3 3.096(4)
Ba1 C30 3.239(4)
Ba1 C17 3.286(4)
Si1 C1 1.848(4)
Si1 C16 1.861(5)
Si1 C15 1.868(4)
Si1 C17 1.893(4)
Si2 C6 1.848(4)
Si2 C28 1.871(5)
Si2 C27 1.875(5)
Si2 C29 1.898(4)
C1 C5 1.437(5)
C1 C2 1.443(5)
C2 C3 1.404(6)
C2 C11 1.506(6)
C3 C4 1.403(7)
C3 C12 1.518(6)
C4 C5 1.406(6)
C4 C13 1.511(6)
C5 C14 1.512(6)
C6 C7 1.431(5)
C6 C10 1.436(5)
C7 C8 1.410(5)
C7 C23 1.505(6)
C8 C9 1.406(6)
C8 C24 1.507(5)
C9 C10 1.406(5)
C9 C25 1.519(5)
C10 C26 1.498(5)
C17 C22 1.383(6)
C17 C18 1.407(6)
C18 C19 1.388(7)
C19 C20 1.358(9)
C20 C21 1.367(8)
C21 C22 1.398(7)
C29 C30 1.400(6)
C29 C34 1.403(7)
C30 C31 1.378(7)
C31 C32 1.375(9)
C32 C33 1.361(10)
C33 C34 1.384(7)
